data_7018495
loop_
_publ_author_name
'Richards, Victoria J.'
'Argent, Stephen P.'
'Kewley, Adam'
'Blake, Alexander J.'
'Lewis, William'
'Champness, Neil R.'

_publ_section_title
;
 Supramolecular isomers of metal-organic frameworks: the role of a new
 mixed donor imidazolate-carboxylate tetradentate ligand.
;
_journal_issue 14
_journal_name_full 'Dalton transactions (Cambridge, England : 2003)'
_journal_page_first 4020
_journal_page_last 4026
_journal_paper_doi 10.1039/c2dt12055k
_journal_volume 41
_journal_year 2012
_chemical_formula_moiety 'C22 H26 Mn N6 O8, 4(H2 O)'
_chemical_formula_sum 'C22 H34 Mn N6 O12'
_chemical_formula_weight 629.49
_space_group_crystal_system triclinic
_space_group_IT_number 2
_space_group_name_Hall '-P 1'
_space_group_name_H-M_alt 'P -1'
_symmetry_space_group_name_Hall '-P 1'
_symmetry_space_group_name_H-M 'P -1'
_atom_sites_solution_hydrogens geom
_atom_sites_solution_primary direct
_atom_sites_solution_secondary difmap
_audit_creation_date 2011-06-02
_audit_creation_method
;
Olex2 1.1
(compiled Feb 15 2011 20:38:53, GUI svn.r3494)
;
_cell_angle_alpha 97.094(17)
_cell_angle_beta 98.186(17)
_cell_angle_gamma 110.63(2)
_cell_formula_units_Z 1
_cell_length_a 7.2247(16)
_cell_length_b 9.021(2)
_cell_length_c 11.662(2)
_cell_measurement_reflns_used 1540
_cell_measurement_temperature 90
_cell_measurement_theta_max 29.098
_cell_measurement_theta_min 1.7924
_cell_volume 691.6(3)
_computing_cell_refinement
;
CrysAlisPro, Agilent Technologies,
Version 1.171.34.49 (release 20-01-2011 CrysAlis171 .NET)
(compiled Jan 20 2011,15:58:25)
;
_computing_data_collection 'Bruker SMART version 5.625 (Bruker, 2001)'
_computing_data_reduction
;
CrysAlisPro, Agilent Technologies,
Version 1.171.34.49 (release 20-01-2011 CrysAlis171 .NET)
(compiled Jan 20 2011,15:58:25)
SHELXTL (Sheldrick, 2008)'
;
_computing_molecular_graphics
;
O. V. Dolomanov, L. J. Bourhis, R. J. Gildea, J. A. K. Howard and H. Puschmann,
OLEX2: a complete structure solution, refinement and analysis program.
J. Appl. Cryst. (2009). 42, 339-341.
;
_computing_publication_material
;
O. V. Dolomanov, L. J. Bourhis, R. J. Gildea, J. A. K. Howard and H. Puschmann,
OLEX2: a complete structure solution, refinement and analysis program.
J. Appl. Cryst. (2009). 42, 339-341.
;
_computing_structure_refinement 'SHELXL97 (Sheldrick, 2008)'
_computing_structure_solution 'SHELXS97 (Sheldrick, 2008)'
_diffrn_ambient_temperature 90
_diffrn_measured_fraction_theta_full 0.995
_diffrn_measured_fraction_theta_max 0.915
_diffrn_measurement_details
;
1 omega 4.26 186.01 0.2999 20.0000
omega____ theta____ kappa____ phi______ frames
- 30.0000 73.7542 -25.7441 606

2 omega 4.26 186.01 0.2999 20.0000
omega____ theta____ kappa____ phi______ frames
- 30.0000 73.7542 94.2567 606

3 omega 4.26 186.01 0.2999 20.0000
omega____ theta____ kappa____ phi______ frames
- 30.0000 73.7542 214.2547 606

4 omega 4.26 13.85 0.2999 20.0000
omega____ theta____ kappa____ phi______ frames
- 30.0000 73.7542 -25.7441 32
;
_diffrn_measurement_device_type 'Bruker SMART APEX CCD area detector'
_diffrn_measurement_method '\w scans'
_diffrn_orient_matrix_UB_11 0.0543959000
_diffrn_orient_matrix_UB_12 -0.0489768000
_diffrn_orient_matrix_UB_13 -0.0150139000
_diffrn_orient_matrix_UB_21 0.0881955000
_diffrn_orient_matrix_UB_22 0.0566980000
_diffrn_orient_matrix_UB_23 0.0387492000
_diffrn_orient_matrix_UB_31 -0.0269502000
_diffrn_orient_matrix_UB_32 -0.0412592000
_diffrn_orient_matrix_UB_33 0.0467608000
_diffrn_radiation_monochromator graphite
_diffrn_radiation_source 'sealed tube'
_diffrn_radiation_type 'Mo K\a'
_diffrn_radiation_wavelength 0.71073
_diffrn_reflns_av_R_equivalents 0.071
_diffrn_reflns_av_unetI/netI 0.117
_diffrn_reflns_limit_h_max 9
_diffrn_reflns_limit_h_min -9
_diffrn_reflns_limit_k_max 11
_diffrn_reflns_limit_k_min -11
_diffrn_reflns_limit_l_max 15
_diffrn_reflns_limit_l_min -15
_diffrn_reflns_number 6521
_diffrn_reflns_theta_full 25.00
_diffrn_reflns_theta_max 29.16
_diffrn_reflns_theta_min 1.80
_exptl_absorpt_coefficient_mu 0.550
_exptl_absorpt_correction_T_max 1.000
_exptl_absorpt_correction_T_min 0.486
_exptl_absorpt_correction_type multi-scan
_exptl_absorpt_process_details
;
CrysAlisPro, Agilent Technologies,
Version 1.171.34.49 (release 20-01-2011 CrysAlis171 .NET)
(compiled Jan 20 2011,15:58:25)
Empirical absorption correction using spherical harmonics,
implemented in SCALE3 ABSPACK scaling algorithm.
;
_exptl_crystal_colour colourless
_exptl_crystal_colour_primary colourless
_exptl_crystal_density_diffrn 1.511
_exptl_crystal_description needle
_exptl_crystal_F_000 329
_exptl_crystal_size_max 0.32
_exptl_crystal_size_mid 0.05
_exptl_crystal_size_min 0.02
_refine_diff_density_max 0.99
_refine_diff_density_min -0.81
_refine_diff_density_rms 0.10
_refine_ls_extinction_method none
_refine_ls_goodness_of_fit_ref 1.03
_refine_ls_hydrogen_treatment mixed
_refine_ls_matrix_type full
_refine_ls_number_parameters 205
_refine_ls_number_reflns 3410
_refine_ls_number_restraints 10
_refine_ls_restrained_S_all 1.03
_refine_ls_R_factor_all 0.106
_refine_ls_R_factor_gt 0.0660
_refine_ls_shift/su_max 0.000
_refine_ls_shift/su_mean 0.000
_refine_ls_structure_factor_coef Fsqd
_refine_ls_weighting_details 'calc w=1/[\s^2^(Fo^2^)+(0.062P)^2^] where P=(Fo^2^+2Fc^2^)/3'
_refine_ls_weighting_scheme calc
_refine_ls_wR_factor_gt 0.148
_refine_ls_wR_factor_ref 0.177
_reflns_number_gt 2178
_reflns_number_total 3410
_reflns_threshold_expression I>2\s(I)
_cod_data_source_file c2dt12055k.txt
_cod_data_source_block 4
_cod_database_code 7018495
_chemical_oxdiff_formula 'C22 H36 Mn N6 O12'

loop_
_space_group_symop_id
_space_group_symop_operation_xyz
1 'x, y, z'
2 '-x, -y, -z'

loop_
_atom_site_label
_atom_site_type_symbol
_atom_site_fract_x
_atom_site_fract_y
_atom_site_fract_z
_atom_site_U_iso_or_equiv
_atom_site_adp_type
_atom_site_occupancy
_atom_site_symmetry_multiplicity
_atom_site_calc_flag
_atom_site_refinement_flags
Mn1 Mn 0.5000 0.5000 0.5000 0.0225(2) Uani 1 2 d S
O42 O -0.5006(4) -0.4777(3) 0.3130(2) 0.0235(6) Uani 1 1 d .
O43 O -0.1791(4) -0.4374(3) 0.2947(2) 0.0285(6) Uani 1 1 d .
N33 N 0.4219(5) 0.2343(3) 0.4516(3) 0.0257(7) Uani 1 1 d .
O1A O 0.8287(4) 0.5515(3) 0.5307(2) 0.0279(6) Uani 1 1 d D
H1AA H 0.858(6) 0.557(5) 0.4650(19) 0.042 Uiso 1 1 d D
H1AB H 0.915(5) 0.629(4) 0.578(3) 0.042 Uiso 1 1 d D
C11 C -0.4289(5) -0.4756(4) 0.1228(3) 0.0207(7) Uani 1 1 d .
C13 C -0.6060(5) -0.6039(4) 0.0660(3) 0.0205(7) Uani 1 1 d .
H13 H -0.6788 -0.6766 0.1109 0.025 Uiso 1 1 calc R
C41 C -0.3612(6) -0.4606(4) 0.2548(3) 0.0223(8) Uani 1 1 d .
O2A O -0.0928(5) 0.1868(3) 0.2945(3) 0.0374(7) Uani 1 1 d D
H2AA H -0.045(7) 0.246(4) 0.249(3) 0.056 Uiso 1 1 d D
H2AB H -0.087(7) 0.099(3) 0.274(4) 0.056 Uiso 1 1 d D
O22 O -0.1310(4) -0.1255(3) 0.1948(2) 0.0311(7) Uani 1 1 d .
O3A O -0.9392(5) -0.5568(3) 0.1771(2) 0.0375(7) Uani 1 1 d D
H3AA H -0.834(4) -0.509(5) 0.225(3) 0.056 Uiso 1 1 d D
H3AB H -1.036(4) -0.539(4) 0.194(3) 0.056 Uiso 1 1 d D
N23 N 0.0237(4) -0.2024(3) 0.0534(3) 0.0255(7) Uani 1 1 d .
H23 H 0.0128 -0.2813 -0.0030 0.031 Uiso 1 1 calc R
N31 N 0.3698(5) -0.0053(4) 0.3456(3) 0.0287(8) Uani 1 1 d .
C21 C -0.1315(5) -0.2219(4) 0.1099(3) 0.0222(8) Uani 1 1 d .
C12 C -0.3200(5) -0.3711(4) 0.0553(3) 0.0217(8) Uani 1 1 d .
C23 C 0.3963(6) -0.0836(5) 0.1369(3) 0.0331(10) Uani 1 1 d .
H23A H 0.4158 -0.1688 0.0836 0.040 Uiso 1 1 calc R
H23B H 0.5152 0.0173 0.1450 0.040 Uiso 1 1 calc R
C22 C 0.2080(5) -0.0585(4) 0.0801(3) 0.0290(9) Uani 1 1 d .
H22A H 0.1881 0.0262 0.1338 0.035 Uiso 1 1 calc R
H22B H 0.2317 -0.0184 0.0061 0.035 Uiso 1 1 calc R
C34 C 0.2697(6) 0.1129(4) 0.4876(3) 0.0290(9) Uani 1 1 d .
H34 H 0.1994 0.1301 0.5476 0.035 Uiso 1 1 calc R
C32 C 0.4761(6) 0.1552(4) 0.3662(3) 0.0284(9) Uani 1 1 d .
H32 H 0.5778 0.2060 0.3248 0.034 Uiso 1 1 calc R
C24 C 0.3881(7) -0.1307(5) 0.2573(4) 0.0384(11) Uani 1 1 d .
H24A H 0.2714 -0.2330 0.2495 0.046 Uiso 1 1 calc R
H24B H 0.5121 -0.1496 0.2860 0.046 Uiso 1 1 calc R
C35 C 0.2387(6) -0.0347(5) 0.4222(4) 0.0332(9) Uani 1 1 d .
H35 H 0.1452 -0.1366 0.4288 0.040 Uiso 1 1 calc R

loop_
_atom_site_aniso_label
_atom_site_aniso_U_11
_atom_site_aniso_U_22
_atom_site_aniso_U_33
_atom_site_aniso_U_23
_atom_site_aniso_U_13
_atom_site_aniso_U_12
Mn1 0.0330(5) 0.0172(4) 0.0182(4) -0.0025(3) 0.0085(3) 0.0110(3)
O42 0.0332(14) 0.0210(13) 0.0169(13) 0.0001(10) 0.0100(11) 0.0101(11)
O43 0.0337(14) 0.0329(15) 0.0209(14) -0.0021(11) 0.0095(11) 0.0159(12)
N33 0.0375(18) 0.0191(16) 0.0219(16) -0.0045(12) 0.0102(13) 0.0135(14)
O1A 0.0380(15) 0.0222(14) 0.0228(14) -0.0030(11) 0.0083(12) 0.0120(11)
C11 0.0324(19) 0.0144(16) 0.0156(17) -0.0036(13) 0.0066(14) 0.0105(14)
C13 0.0252(18) 0.0144(16) 0.0215(18) 0.0002(14) 0.0088(14) 0.0062(14)
C41 0.037(2) 0.0124(16) 0.0175(17) -0.0027(13) 0.0096(15) 0.0098(15)
O2A 0.0527(19) 0.0215(15) 0.0369(17) -0.0048(13) 0.0130(14) 0.0144(14)
O22 0.0415(16) 0.0204(13) 0.0275(15) -0.0090(11) 0.0119(12) 0.0095(11)
O3A 0.0472(18) 0.0352(17) 0.0333(17) -0.0045(13) 0.0137(14) 0.0206(14)
N23 0.0320(17) 0.0166(15) 0.0238(16) -0.0049(12) 0.0086(13) 0.0058(13)
N31 0.044(2) 0.0200(16) 0.0237(17) -0.0028(13) 0.0052(15) 0.0168(14)
C21 0.0314(19) 0.0140(17) 0.0205(18) 0.0018(14) 0.0046(15) 0.0084(14)
C12 0.0321(19) 0.0186(17) 0.0151(16) -0.0031(14) 0.0083(14) 0.0110(15)
C23 0.037(2) 0.029(2) 0.033(2) -0.0101(17) 0.0111(18) 0.0155(17)
C22 0.034(2) 0.0214(19) 0.028(2) -0.0023(16) 0.0118(16) 0.0067(16)
C34 0.040(2) 0.025(2) 0.025(2) 0.0016(16) 0.0092(17) 0.0154(17)
C32 0.041(2) 0.0184(18) 0.027(2) 0.0019(15) 0.0117(17) 0.0115(16)
C24 0.062(3) 0.022(2) 0.033(2) -0.0088(18) 0.004(2) 0.026(2)
C35 0.035(2) 0.0186(19) 0.041(2) 0.0000(17) 0.0083(19) 0.0062(16)

loop_
_atom_type_symbol
_atom_type_description
_atom_type_scat_dispersion_real
_atom_type_scat_dispersion_imag
_atom_type_scat_source
C C 0.0033 0.0016 'International Tables Vol C Tables 4.2.6.8 and 6.1.1.4'
H H 0.0000 0.0000 'International Tables Vol C Tables 4.2.6.8 and 6.1.1.4'
N N 0.0061 0.0033 'International Tables Vol C Tables 4.2.6.8 and 6.1.1.4'
O O 0.0106 0.0060 'International Tables Vol C Tables 4.2.6.8 and 6.1.1.4'
Mn Mn 0.3368 0.7283 'International Tables Vol C Tables 4.2.6.8 and 6.1.1.4'

loop_
_geom_angle_atom_site_label_1
_geom_angle_atom_site_label_2
_geom_angle_atom_site_label_3
_geom_angle
_geom_angle_site_symmetry_1
_geom_angle_site_symmetry_3
O42 Mn1 O1A 90.13(9) 2_556 2_666
O42 Mn1 O1A 89.87(9) 1_665 2_666
O42 Mn1 O1A 89.87(9) 2_556 .
O42 Mn1 O1A 90.13(9) 1_665 .
O42 Mn1 N33 89.79(10) 2_556 .
O42 Mn1 N33 90.21(10) 1_665 .
O1A Mn1 N33 87.69(10) 2_666 .
O1A Mn1 N33 92.31(10) . .
O42 Mn1 N33 90.21(10) 2_556 2_666
O42 Mn1 N33 89.79(10) 1_665 2_666
O1A Mn1 N33 92.31(10) 2_666 2_666
O1A Mn1 N33 87.69(10) . 2_666
C41 O42 Mn1 130.0(2) . 1_445
C32 N33 C34 104.4(3) . .
C32 N33 Mn1 128.2(3) . .
C34 N33 Mn1 126.1(2) . .
Mn1 O1A H1AA 105(3) . .
Mn1 O1A H1AB 124(3) . .
H1AA O1A H1AB 107(3) . .
C13 C11 C12 118.6(3) . .
C13 C11 C41 117.7(3) . .
C12 C11 C41 123.7(3) . .
C11 C13 C12 122.0(3) . 2_445
C11 C13 H13 119.0 . .
C12 C13 H13 119.0 2_445 .
O43 C41 O42 127.0(3) . .
O43 C41 C11 118.6(3) . .
O42 C41 C11 114.4(3) . .
H2AA O2A H2AB 108(3) . .
H3AA O3A H3AB 114(3) . .
C21 N23 C22 123.8(3) . .
C21 N23 H23 118.1 . .
C22 N23 H23 118.1 . .
C32 N31 C35 107.5(3) . .
C32 N31 C24 127.4(3) . .
C35 N31 C24 125.1(3) . .
O22 C21 N23 124.7(3) . .
O22 C21 C12 120.8(3) . .
N23 C21 C12 114.4(3) . .
C13 C12 C11 119.4(3) 2_445 .
C13 C12 C21 117.8(3) 2_445 .
C11 C12 C21 122.6(3) . .
C24 C23 C22 114.2(3) . .
C24 C23 H23A 108.7 . .
C22 C23 H23A 108.7 . .
C24 C23 H23B 108.7 . .
C22 C23 H23B 108.7 . .
H23A C23 H23B 107.6 . .
N23 C22 C23 114.5(3) . .
N23 C22 H22A 108.6 . .
C23 C22 H22A 108.6 . .
N23 C22 H22B 108.6 . .
C23 C22 H22B 108.6 . .
H22A C22 H22B 107.6 . .
C35 C34 N33 109.4(3) . .
C35 C34 H34 125.3 . .
N33 C34 H34 125.3 . .
N33 C32 N31 112.3(3) . .
N33 C32 H32 123.8 . .
N31 C32 H32 123.8 . .
N31 C24 C23 112.6(3) . .
N31 C24 H24A 109.1 . .
C23 C24 H24A 109.1 . .
N31 C24 H24B 109.1 . .
C23 C24 H24B 109.1 . .
H24A C24 H24B 107.8 . .
N31 C35 C34 106.4(3) . .
N31 C35 H35 126.8 . .
C34 C35 H35 126.8 . .

loop_
_geom_bond_atom_site_label_1
_geom_bond_atom_site_label_2
_geom_bond_distance
_geom_bond_site_symmetry_2
Mn1 O42 2.214(2) 2_556
Mn1 O42 2.214(2) 1_665
Mn1 O1A 2.219(3) 2_666
Mn1 O1A 2.219(3) .
Mn1 N33 2.237(3) .
Mn1 N33 2.237(3) 2_666
O42 C41 1.269(4) .
O42 Mn1 2.214(2) 1_445
O43 C41 1.264(4) .
N33 C32 1.337(4) .
N33 C34 1.408(5) .
O1A H1AA 0.825(18) .
O1A H1AB 0.826(18) .
C11 C13 1.394(5) .
C11 C12 1.402(5) .
C11 C41 1.521(5) .
C13 C12 1.399(5) 2_445
C13 H13 0.9500 .
O2A H2AA 0.829(18) .
O2A H2AB 0.817(18) .
O22 C21 1.233(4) .
O3A H3AA 0.819(18) .
O3A H3AB 0.815(18) .
N23 C21 1.350(4) .
N23 C22 1.456(4) .
N23 H23 0.8800 .
N31 C32 1.349(4) .
N31 C35 1.374(5) .
N31 C24 1.488(4) .
C21 C12 1.524(5) .
C12 C13 1.399(5) 2_445
C23 C24 1.519(6) .
C23 C22 1.529(6) .
C23 H23A 0.9900 .
C23 H23B 0.9900 .
C22 H22A 0.9900 .
C22 H22B 0.9900 .
C34 C35 1.376(5) .
C34 H34 0.9500 .
C32 H32 0.9500 .
C24 H24A 0.9900 .
C24 H24B 0.9900 .
C35 H35 0.9500 .

loop_
_geom_hbond_atom_site_label_D
_geom_hbond_atom_site_label_H
_geom_hbond_atom_site_label_A
_geom_hbond_distance_DH
_geom_hbond_distance_HA
_geom_hbond_distance_DA
_geom_hbond_angle_DHA
_geom_hbond_site_symmetry_A
N23 H23 O3A 0.88 2.23 3.078(4) 162.9 2_445
O2A H2AA O3A 0.829(18) 2.005(19) 2.803(4) 161(4) 1_665
O2A H2AB O22 0.817(18) 2.01(2) 2.814(4) 166(5) .
O3A H3AA O42 0.819(18) 2.38(2) 3.124(4) 151(4) .
O3A H3AB O43 0.815(18) 2.01(3) 2.769(4) 156(4) 1_455
O1A H1AA O43 0.825(18) 1.98(2) 2.760(4) 159(4) 1_665
O1A H1AB O2A 0.826(18) 1.991(18) 2.811(4) 172(4) 2_666

loop_
_geom_torsion_atom_site_label_1
_geom_torsion_atom_site_label_2
_geom_torsion_atom_site_label_3
_geom_torsion_atom_site_label_4
_geom_torsion
_geom_torsion_site_symmetry_1
_geom_torsion_site_symmetry_4
O42 Mn1 N33 C32 -147.2(3) 2_556 .
O42 Mn1 N33 C32 32.8(3) 1_665 .
O1A Mn1 N33 C32 122.6(3) 2_666 .
O1A Mn1 N33 C32 -57.4(3) . .
O42 Mn1 N33 C34 47.7(3) 2_556 .
O42 Mn1 N33 C34 -132.3(3) 1_665 .
O1A Mn1 N33 C34 -42.4(3) 2_666 .
O1A Mn1 N33 C34 137.6(3) . .
C12 C11 C13 C12 -1.5(6) . 2_445
C41 C11 C13 C12 -179.4(3) . 2_445
Mn1 O42 C41 O43 -7.0(5) 1_445 .
Mn1 O42 C41 C11 171.0(2) 1_445 .
C13 C11 C41 O43 132.1(3) . .
C12 C11 C41 O43 -45.7(5) . .
C13 C11 C41 O42 -46.1(4) . .
C12 C11 C41 O42 136.1(3) . .
C22 N23 C21 O22 -4.6(6) . .
C22 N23 C21 C12 171.6(3) . .
C13 C11 C12 C13 1.5(5) . 2_445
C41 C11 C12 C13 179.3(3) . 2_445
C13 C11 C12 C21 176.4(3) . .
C41 C11 C12 C21 -5.9(5) . .
O22 C21 C12 C13 125.8(4) . 2_445
N23 C21 C12 C13 -50.5(4) . 2_445
O22 C21 C12 C11 -49.1(5) . .
N23 C21 C12 C11 134.6(4) . .
C21 N23 C22 C23 111.2(4) . .
C24 C23 C22 N23 -63.6(4) . .
C32 N33 C34 C35 0.0(4) . .
Mn1 N33 C34 C35 167.9(3) . .
C34 N33 C32 N31 0.3(4) . .
Mn1 N33 C32 N31 -167.3(2) . .
C35 N31 C32 N33 -0.5(5) . .
C24 N31 C32 N33 179.7(3) . .
C32 N31 C24 C23 -45.9(5) . .
C35 N31 C24 C23 134.4(4) . .
C22 C23 C24 N31 -61.4(4) . .
C32 N31 C35 C34 0.5(4) . .
C24 N31 C35 C34 -179.7(4) . .
N33 C34 C35 N31 -0.3(4) . .
